data_7117549
loop_
_publ_author_name
'Jie Liu'
'Jieshun Cui'
'Filipe Vilela'
'Jun He'
'Matthias Zeller'
'Allen D. Hunter'
'Zhengtao Xu'

_publ_section_title
;
 In situ production of silver nanoparticles on an aldehyde-equipped
 conjugated porous polymer and subsequent heterogeneous reduction of
 aromatic nitro groups at room temperature
;
_journal_name_full Chem.Commun.
_journal_page_first 12197
_journal_paper_doi 10.1039/C5cc04476F
_journal_volume 51
_journal_year 2015
_chemical_formula_sum 'C40 H20 O4 S8'
_chemical_formula_weight 821.04
_space_group_crystal_system monoclinic
_space_group_IT_number 14
_space_group_name_Hall '-P 2ybc'
_space_group_name_H-M_alt 'P 1 21/c 1'
_symmetry_space_group_name_Hall '-P 2ybc'
_symmetry_space_group_name_H-M 'P 1 21/c 1'
_atom_sites_solution_hydrogens geom
_atom_sites_solution_primary direct
_atom_sites_solution_secondary difmap
_audit_creation_method SHELXL-2014/7
_audit_update_record
;
2015-05-15 deposited with the CCDC.
2015-06-24 downloaded from the CCDC.
;
_cell_angle_alpha 90
_cell_angle_beta 96.5712(18)
_cell_angle_gamma 90
_cell_formula_units_Z 1
_cell_length_a 3.9761(2)
_cell_length_b 20.6573(11)
_cell_length_c 9.8948(6)
_cell_measurement_reflns_used 7874
_cell_measurement_temperature 100(2)
_cell_measurement_theta_max 36.3080
_cell_measurement_theta_min 2.2945
_cell_volume 807.38(8)
_computing_cell_refinement 'SAINT V8.34A (Bruker, 2014)'
_computing_data_collection 'Apex2 v2014.1-1 (Bruker, 2014)'
_computing_data_reduction 'SAINT V8.34A (Bruker, 2014)'
_computing_structure_refinement
;  
SHELXL-2014/7 (Sheldrick, 2014), 
SHELXLE Rev656 (H\"ubschle et al., 2011)
;
_computing_structure_solution 'SHELXS-97 (Sheldrick, 2008)'
_diffrn_ambient_temperature 100(2)
_diffrn_measured_fraction_theta_full 0.994
_diffrn_measured_fraction_theta_max 0.953
_diffrn_measurement_device_type 'Bruker AXS D8 Quest CMOS diffractometer'
_diffrn_measurement_method 'omega and phi scans'
_diffrn_radiation_monochromator 'laterally graded multilayer (Goebel) mirror'
_diffrn_radiation_type MoK\a
_diffrn_radiation_wavelength 0.71073
_diffrn_reflns_av_R_equivalents 0.0233
_diffrn_reflns_av_unetI/netI 0.0280
_diffrn_reflns_laue_measured_fraction_full 0.994
_diffrn_reflns_laue_measured_fraction_max 0.953
_diffrn_reflns_limit_h_max 6
_diffrn_reflns_limit_h_min -6
_diffrn_reflns_limit_k_max 33
_diffrn_reflns_limit_k_min -34
_diffrn_reflns_limit_l_max 16
_diffrn_reflns_limit_l_min -13
_diffrn_reflns_number 10104
_diffrn_reflns_point_group_measured_fraction_full 0.994
_diffrn_reflns_point_group_measured_fraction_max 0.953
_diffrn_reflns_theta_full 25.242
_diffrn_reflns_theta_max 36.308
_diffrn_reflns_theta_min 2.295
_diffrn_source 'I-mu-S microsource X-ray tube'
_exptl_absorpt_coefficient_mu 0.602
_exptl_absorpt_correction_T_max 0.7471
_exptl_absorpt_correction_T_min 0.6454
_exptl_absorpt_correction_type multi-scan
_exptl_absorpt_process_details 'Apex2 v2014.1-1 (Bruker, 2014)'
_exptl_crystal_colour red
_exptl_crystal_density_diffrn 1.689
_exptl_crystal_description rod
_exptl_crystal_F_000 420
_exptl_crystal_size_max 0.450
_exptl_crystal_size_mid 0.190
_exptl_crystal_size_min 0.170
_refine_diff_density_max 0.630
_refine_diff_density_min -0.297
_refine_diff_density_rms 0.089
_refine_ls_extinction_coef .
_refine_ls_extinction_method none
_refine_ls_goodness_of_fit_ref 1.093
_refine_ls_hydrogen_treatment constr
_refine_ls_matrix_type full
_refine_ls_number_parameters 118
_refine_ls_number_reflns 3740
_refine_ls_number_restraints 0
_refine_ls_restrained_S_all 1.093
_refine_ls_R_factor_all 0.0399
_refine_ls_R_factor_gt 0.0341
_refine_ls_shift/su_max 0.001
_refine_ls_shift/su_mean 0.000
_refine_ls_structure_factor_coef Fsqd
_refine_ls_weighting_details 'w=1/[\s^2^(Fo^2^)+(0.0361P)^2^+0.5085P] where P=(Fo^2^+2Fc^2^)/3'
_refine_ls_weighting_scheme calc
_refine_ls_wR_factor_gt 0.0827
_refine_ls_wR_factor_ref 0.0856
_reflns_Friedel_coverage 0.000
_reflns_friedel_fraction_full .
_reflns_friedel_fraction_max .
_reflns_number_gt 3360
_reflns_number_total 3740
_reflns_threshold_expression 'I > 2\s(I)'
_cod_data_source_file c5cc04476f2.cif
_cod_data_source_block Quest15mz002_0m
_cod_original_cell_volume 807.37(8)
_cod_database_code 7117549
_audit_block_doi 10.5517/cc1j0zl3
_shelx_shelxl_version_number 2014/7
_shelx_space_group_comment
;
The symmetry employed for this shelxl refinement is uniquely defined
by the following loop, which should always be used as a source of
symmetry information in preference to the above space-group names.
They are only intended as comments.
;
_shelx_estimated_absorpt_t_min 0.773
_shelx_estimated_absorpt_t_max 0.905

loop_
_space_group_symop_operation_xyz
'x, y, z'
'-x, y+1/2, -z+1/2'
'-x, -y, -z'
'x, -y-1/2, z-1/2'

loop_
_atom_site_label
_atom_site_type_symbol
_atom_site_fract_x
_atom_site_fract_y
_atom_site_fract_z
_atom_site_U_iso_or_equiv
_atom_site_adp_type
_atom_site_occupancy
_atom_site_site_symmetry_order
_atom_site_calc_flag
_atom_site_refinement_flags_posn
_atom_site_refinement_flags_adp
_atom_site_refinement_flags_occupancy
_atom_site_disorder_assembly
_atom_site_disorder_group
C1 C 0.9499(2) 0.01146(5) 0.63559(10) 0.00852(15) Uani 1 1 d . . . . .
C2 C 0.8408(2) 0.05776(4) 0.53680(10) 0.00840(15) Uani 1 1 d . . . . .
C3 C 0.8869(2) 0.04560(5) 0.40000(10) 0.00855(15) Uani 1 1 d . . . . .
C4 C 0.7579(3) 0.09178(5) 0.29105(11) 0.01143(17) Uani 1 1 d . . . . .
H4 H 0.8741 0.0949 0.2126 0.014 Uiso 1 1 calc R U . . .
C5 C 0.9995(3) 0.10394(5) 0.83364(10) 0.00959(16) Uani 1 1 d . . . . .
C6 C 0.8955(3) 0.15063(5) 0.73617(10) 0.00956(16) Uani 1 1 d . . . . .
C7 C 0.9820(3) 0.21540(5) 0.76094(11) 0.01233(17) Uani 1 1 d . . . . .
H7 H 0.9169 0.2473 0.6939 0.015 Uiso 1 1 calc R U . . .
C8 C 1.1634(3) 0.23321(5) 0.88372(12) 0.01427(18) Uani 1 1 d . . . . .
H8 H 1.2145 0.2775 0.9019 0.017 Uiso 1 1 calc R U . . .
C9 C 1.2704(3) 0.18618(5) 0.98027(12) 0.01379(18) Uani 1 1 d . . . . .
H9 H 1.3957 0.1985 1.0639 0.017 Uiso 1 1 calc R U . . .
C10 C 1.1941(3) 0.12131(5) 0.95434(11) 0.01179(17) Uani 1 1 d . . . . .
H10 H 1.2742 0.0890 1.0185 0.014 Uiso 1 1 calc R U . . .
O1 O 0.5112(2) 0.12567(4) 0.29765(9) 0.01529(15) Uani 1 1 d . . . . .
S1 S 0.87101(7) 0.02287(2) 0.80659(3) 0.01073(6) Uani 1 1 d . . . . .
S2 S 0.64714(6) 0.13042(2) 0.58269(3) 0.01042(6) Uani 1 1 d . . . . .

loop_
_atom_site_aniso_label
_atom_site_aniso_U_11
_atom_site_aniso_U_22
_atom_site_aniso_U_33
_atom_site_aniso_U_23
_atom_site_aniso_U_13
_atom_site_aniso_U_12
C1 0.0100(4) 0.0092(3) 0.0063(4) 0.0000(3) 0.0005(3) -0.0007(3)
C2 0.0090(3) 0.0082(3) 0.0079(4) -0.0003(3) 0.0003(3) 0.0002(3)
C3 0.0102(4) 0.0083(3) 0.0070(4) -0.0001(3) 0.0003(3) -0.0002(3)
C4 0.0150(4) 0.0105(4) 0.0083(4) 0.0010(3) -0.0004(3) 0.0004(3)
C5 0.0115(4) 0.0092(4) 0.0083(4) -0.0010(3) 0.0021(3) -0.0004(3)
C6 0.0111(4) 0.0094(4) 0.0082(4) -0.0010(3) 0.0013(3) 0.0000(3)
C7 0.0159(4) 0.0093(4) 0.0118(4) -0.0006(3) 0.0015(3) -0.0011(3)
C8 0.0172(4) 0.0114(4) 0.0140(5) -0.0030(3) 0.0011(4) -0.0030(3)
C9 0.0154(4) 0.0146(4) 0.0110(4) -0.0027(3) 0.0001(4) -0.0021(3)
C10 0.0141(4) 0.0128(4) 0.0082(4) -0.0009(3) 0.0003(3) -0.0006(3)
O1 0.0174(4) 0.0144(3) 0.0133(4) 0.0006(3) -0.0014(3) 0.0045(3)
S1 0.01597(12) 0.00905(10) 0.00759(11) -0.00015(7) 0.00315(8) -0.00184(8)
S2 0.01185(11) 0.00977(10) 0.00910(11) -0.00162(7) -0.00116(8) 0.00262(7)

loop_
_atom_type_symbol
_atom_type_description
_atom_type_scat_dispersion_real
_atom_type_scat_dispersion_imag
_atom_type_scat_source
C C 0.0033 0.0016 'International Tables Vol C Tables 4.2.6.8 and 6.1.1.4'
H H 0.0000 0.0000 'International Tables Vol C Tables 4.2.6.8 and 6.1.1.4'
O O 0.0106 0.0060 'International Tables Vol C Tables 4.2.6.8 and 6.1.1.4'
S S 0.1246 0.1234 'International Tables Vol C Tables 4.2.6.8 and 6.1.1.4'

loop_
_geom_angle_atom_site_label_1
_geom_angle_atom_site_label_2
_geom_angle_atom_site_label_3
_geom_angle
_geom_angle_site_symmetry_1
_geom_angle_site_symmetry_3
C2 C1 C3 120.76(9) . 3_756
C2 C1 S1 120.08(7) . .
C3 C1 S1 119.13(7) 3_756 .
C1 C2 C3 118.99(9) . .
C1 C2 S2 120.61(8) . .
C3 C2 S2 120.40(7) . .
C2 C3 C1 120.22(9) . 3_756
C2 C3 C4 120.67(9) . .
C1 C3 C4 119.09(9) 3_756 .
O1 C4 C3 123.07(10) . .
O1 C4 H4 118.5 . .
C3 C4 H4 118.5 . .
C6 C5 C10 120.44(9) . .
C6 C5 S1 119.67(8) . .
C10 C5 S1 119.85(8) . .
C5 C6 C7 119.64(9) . .
C5 C6 S2 121.64(8) . .
C7 C6 S2 118.70(8) . .
C8 C7 C6 120.00(10) . .
C8 C7 H7 120.0 . .
C6 C7 H7 120.0 . .
C7 C8 C9 120.11(10) . .
C7 C8 H8 119.9 . .
C9 C8 H8 119.9 . .
C10 C9 C8 120.11(10) . .
C10 C9 H9 119.9 . .
C8 C9 H9 119.9 . .
C9 C10 C5 119.60(10) . .
C9 C10 H10 120.2 . .
C5 C10 H10 120.2 . .
C5 S1 C1 101.04(5) . .
C6 S2 C2 101.79(5) . .

loop_
_geom_bond_atom_site_label_1
_geom_bond_atom_site_label_2
_geom_bond_distance
_geom_bond_site_symmetry_2
C1 C2 1.4005(14) .
C1 C3 1.4094(14) 3_756
C1 S1 1.7715(10) .
C2 C3 1.4093(14) .
C2 S2 1.7698(10) .
C3 C1 1.4094(14) 3_756
C3 C4 1.4862(14) .
C4 O1 1.2130(13) .
C4 H4 0.9500 .
C5 C6 1.3929(14) .
C5 C10 1.3937(15) .
C5 S1 1.7623(10) .
C6 C7 1.3962(14) .
C6 S2 1.7643(10) .
C7 C8 1.3895(16) .
C7 H7 0.9500 .
C8 C9 1.3945(16) .
C8 H8 0.9500 .
C9 C10 1.3914(15) .
C9 H9 0.9500 .
C10 H10 0.9500 .

loop_
_geom_torsion_atom_site_label_1
_geom_torsion_atom_site_label_2
_geom_torsion_atom_site_label_3
_geom_torsion_atom_site_label_4
_geom_torsion
_geom_torsion_site_symmetry_1
_geom_torsion_site_symmetry_2
_geom_torsion_site_symmetry_3
_geom_torsion_site_symmetry_4
C3 C1 C2 C3 1.97(16) 3_756 . . .
S1 C1 C2 C3 -175.91(7) . . . .
C3 C1 C2 S2 -178.14(7) 3_756 . . .
S1 C1 C2 S2 3.98(12) . . . .
C1 C2 C3 C1 -1.96(16) . . . 3_756
S2 C2 C3 C1 178.15(7) . . . 3_756
C1 C2 C3 C4 176.63(9) . . . .
S2 C2 C3 C4 -3.26(13) . . . .
C2 C3 C4 O1 -29.39(15) . . . .
C1 C3 C4 O1 149.21(10) 3_756 . . .
C10 C5 C6 C7 -1.20(16) . . . .
S1 C5 C6 C7 176.54(8) . . . .
C10 C5 C6 S2 -179.66(8) . . . .
S1 C5 C6 S2 -1.92(13) . . . .
C5 C6 C7 C8 -1.63(16) . . . .
S2 C6 C7 C8 176.87(9) . . . .
C6 C7 C8 C9 2.44(17) . . . .
C7 C8 C9 C10 -0.42(18) . . . .
C8 C9 C10 C5 -2.39(17) . . . .
C6 C5 C10 C9 3.21(16) . . . .
S1 C5 C10 C9 -174.53(9) . . . .
C6 C5 S1 C1 45.93(9) . . . .
C10 C5 S1 C1 -136.32(9) . . . .
C2 C1 S1 C5 -47.14(9) . . . .
C3 C1 S1 C5 134.95(8) 3_756 . . .
C5 C6 S2 C2 -41.91(10) . . . .
C7 C6 S2 C2 139.62(9) . . . .
C1 C2 S2 C6 40.41(9) . . . .
C3 C2 S2 C6 -139.70(8) . . . .
